data_1554127
loop_
_publ_author_name
'Inokuchi, Daisuke'
'Hirao, Yasukazu'
'Takahashi, Kazuyuki'
'Matsumoto, Kouzou'
'Mori, Hatsumi'
'Kubo, Takashi'

_publ_section_title
;
 Dynamics of Water Molecules in a 3-Fold Interpenetrated Hydrogen-Bonded
 Organic Framework Based on Tetrakis(4-pyridyl)methane
;
_journal_issue 11
_journal_name_full 'The Journal of Physical Chemistry C'
_journal_page_first 6599
_journal_paper_doi 10.1021/acs.jpcc.8b12421
_journal_volume 123
_journal_year 2019
_chemical_formula_moiety 'C21 H18 N4 2+, (B1 F4 1-)2, C2H3N1'
_chemical_formula_sum 'C23 H21 B2 F8 N5'
_chemical_formula_weight 541.07
_chemical_name_systematic 'bis(4-Pyridyl)bis(pyridinium-4-yl)methane bis(tetrafluoroborate) acetonitrile solvate'
_space_group_crystal_system hexagonal
_space_group_IT_number 178
_space_group_name_Hall 'P 61 2 (0 0 5)'
_space_group_name_H-M_alt 'P 61 2 2'
_atom_sites_solution_hydrogens geom
_atom_sites_solution_primary direct
_atom_sites_solution_secondary difmap
_audit_creation_method SHELXL-2016/6
_audit_update_record
;
2018-12-20 deposited with the CCDC.
2018-12-21 downloaded from the CCDC.
;
_cell_angle_alpha 90
_cell_angle_beta 90
_cell_angle_gamma 120
_cell_formula_units_Z 6
_cell_length_a 10.6131(2)
_cell_length_b 10.6131(2)
_cell_length_c 37.846(3)
_cell_measurement_reflns_used 35110
_cell_measurement_temperature 100(2)
_cell_measurement_theta_max 68.24
_cell_measurement_theta_min 3.51
_cell_volume 3691.8(3)
_computing_cell_refinement 'RAPID AUTO'
_computing_data_collection 'RAPID AUTO (Rigaku, ????)'
_computing_data_reduction 'RAPID AUTO'
_computing_molecular_graphics
;
Yadokari-XG 2009 (K. Wakita, T. Nemoto, et al., 2009)
;
_computing_publication_material
;
Yadokari-XG 2009 (K. Wakita, T. Nemoto, et al., 2009)
;
_computing_structure_refinement 'SHELXL-2016/6 (Sheldrick, 2016)'
_computing_structure_solution Sir2004
_diffrn_ambient_temperature 100(2)
_diffrn_measured_fraction_theta_full 1.000
_diffrn_measured_fraction_theta_max 1.000
_diffrn_measurement_device_type
;
Rigaku VariMax RAPID FR-E
;
_diffrn_measurement_method \w
_diffrn_radiation_type CuK\a
_diffrn_radiation_wavelength 1.54187
_diffrn_reflns_av_R_equivalents 0.0317
_diffrn_reflns_av_unetI/netI 0.0120
_diffrn_reflns_Laue_measured_fraction_full 1.000
_diffrn_reflns_Laue_measured_fraction_max 1.000
_diffrn_reflns_limit_h_max 12
_diffrn_reflns_limit_h_min -12
_diffrn_reflns_limit_k_max 12
_diffrn_reflns_limit_k_min -12
_diffrn_reflns_limit_l_max 45
_diffrn_reflns_limit_l_min -45
_diffrn_reflns_number 46220
_diffrn_reflns_point_group_measured_fraction_full 1.000
_diffrn_reflns_point_group_measured_fraction_max 1.000
_diffrn_reflns_theta_full 67.687
_diffrn_reflns_theta_max 68.239
_diffrn_reflns_theta_min 4.811
_diffrn_source 'micro-focus rotating anode'
_exptl_absorpt_coefficient_mu 1.140
_exptl_absorpt_correction_T_max 1.0000
_exptl_absorpt_correction_T_min 0.7316
_exptl_absorpt_correction_type multi-scan
_exptl_absorpt_process_details
;
Empirical Absorption Correction   March 2001 T. Higashi
    Rigaku Corporation, Tokyo, Japan
;
_exptl_crystal_colour Colorless
_exptl_crystal_density_diffrn 1.460
_exptl_crystal_density_method 'not measured'
_exptl_crystal_description Prism
_exptl_crystal_F_000 1656
_exptl_crystal_size_max 0.500
_exptl_crystal_size_mid 0.200
_exptl_crystal_size_min 0.200
_refine_diff_density_max 0.566
_refine_diff_density_min -0.356
_refine_diff_density_rms 0.077
_refine_ls_abs_structure_details
;
 Flack x determined using 783 quotients [(I+)-(I-)]/[(I+)+(I-)]
 (Parsons, Flack and Wagner, Acta Cryst. B69 (2013) 249-259).
;
_refine_ls_abs_structure_Flack 0.00(3)
_refine_ls_extinction_method none
_refine_ls_goodness_of_fit_ref 1.117
_refine_ls_hydrogen_treatment constr
_refine_ls_matrix_type full
_refine_ls_number_parameters 175
_refine_ls_number_reflns 2266
_refine_ls_number_restraints 0
_refine_ls_restrained_S_all 1.117
_refine_ls_R_factor_all 0.0678
_refine_ls_R_factor_gt 0.0669
_refine_ls_shift/su_max 0.000
_refine_ls_shift/su_mean 0.000
_refine_ls_structure_factor_coef Fsqd
_refine_ls_weighting_details 'w=1/[\s^2^(Fo^2^)+(0.1108P)^2^+4.6658P] where P=(Fo^2^+2Fc^2^)/3'
_refine_ls_weighting_scheme calc
_refine_ls_wR_factor_gt 0.1944
_refine_ls_wR_factor_ref 0.1951
_reflns_Friedel_coverage 0.567
_reflns_Friedel_fraction_full 1.000
_reflns_Friedel_fraction_max 1.000
_reflns_number_gt 2212
_reflns_number_total 2266
_reflns_threshold_expression 'I > 2\s(I)'
_cod_data_source_file jp8b12421_si_003.cif
_cod_data_source_block 1_AN-100K
_cod_original_sg_symbol_Hall 'P 61 2 (0 0 -1)'
_cod_database_code 1554127
_shelx_shelxl_version_number 2016/6
_shelx_space_group_comment
;
The symmetry employed for this shelxl refinement is uniquely defined
by the following loop, which should always be used as a source of
symmetry information in preference to the above space-group names.
They are only intended as comments.
;
_shelx_estimated_absorpt_t_min 0.600
_shelx_estimated_absorpt_t_max 0.804

loop_
_space_group_symop_operation_xyz
'x, y, z'
'-x, -y, z+1/2'
'-y, x-y, z+1/3'
'-x+y, -x, z+2/3'
'x-y, x, z+1/6'
'y, -x+y, z+5/6'
'x-y, -y, -z'
'-x, -x+y, -z+2/3'
'y, x, -z+1/3'
'-y, -x, -z+5/6'
'x, x-y, -z+1/6'
'-x+y, y, -z+1/2'

loop_
_atom_site_label
_atom_site_type_symbol
_atom_site_fract_x
_atom_site_fract_y
_atom_site_fract_z
_atom_site_U_iso_or_equiv
_atom_site_adp_type
_atom_site_occupancy
_atom_site_site_symmetry_order
_atom_site_calc_flag
_atom_site_refinement_flags_posn
_atom_site_refinement_flags_adp
_atom_site_refinement_flags_occupancy
N1 N -0.0126(4) 0.2881(4) 0.11470(9) 0.0278(8) Uani 1 1 d . . .
H12 H -0.095463 0.266523 0.104476 0.033 Uiso 1 1 calc R U .
N2 N 0.7422(4) 0.5338(4) 0.09136(10) 0.0303(9) Uani 1 1 d . . .
N3 N 0.7641(13) 0.8821(6) 0.083333 0.153(9) Uani 1 2 d S T P
C1 C 0.3851(5) 0.3851(5) 0.166667 0.0194(11) Uani 1 2 d S T P
C2 C 0.2445(4) 0.3555(4) 0.14779(10) 0.0200(8) Uani 1 1 d . . .
C3 C 0.1927(5) 0.4525(4) 0.14757(10) 0.0224(9) Uani 1 1 d . . .
H1 H 0.245955 0.543782 0.159134 0.027 Uiso 1 1 calc R U .
C4 C 0.0645(5) 0.4165(5) 0.13062(11) 0.0249(9) Uani 1 1 d . . .
H2 H 0.030405 0.483981 0.130255 0.030 Uiso 1 1 calc R U .
C5 C 0.0332(5) 0.1908(5) 0.11389(12) 0.0322(10) Uani 1 1 d . . .
H3 H -0.023637 0.100070 0.102314 0.039 Uiso 1 1 calc R U .
C6 C 0.1620(5) 0.2226(5) 0.12977(11) 0.0250(9) Uani 1 1 d . . .
H4 H 0.195594 0.154882 0.128621 0.030 Uiso 1 1 calc R U .
C7 C 0.5090(5) 0.4327(4) 0.13924(11) 0.0225(9) Uani 1 1 d . . .
C8 C 0.6529(5) 0.4983(5) 0.15067(12) 0.0287(9) Uani 1 1 d . . .
H5 H 0.674276 0.510432 0.175223 0.034 Uiso 1 1 calc R U .
C9 C 0.7646(5) 0.5458(5) 0.12632(12) 0.0297(10) Uani 1 1 d . . .
H6 H 0.861691 0.588949 0.134776 0.036 Uiso 1 1 calc R U .
C10 C 0.6046(5) 0.4700(5) 0.08009(12) 0.0304(10) Uani 1 1 d . . .
H7 H 0.586686 0.459829 0.055373 0.036 Uiso 1 1 calc R U .
C11 C 0.4860(5) 0.4178(5) 0.10299(11) 0.0256(9) Uani 1 1 d . . .
H8 H 0.389771 0.372128 0.093824 0.031 Uiso 1 1 calc R U .
C12 C 0.4740(10) 0.7370(5) 0.083333 0.055(2) Uani 1 2 d S T P
H9 H 0.438419 0.666800 0.063840 0.082 Uiso 0.5 1 calc R U P
H10 H 0.438419 0.805616 0.080352 0.082 Uiso 0.5 1 calc R U P
H11 H 0.438419 0.685213 0.105808 0.082 Uiso 0.5 1 calc R U P
C13 C 0.630(3) 0.8148(15) 0.083333 0.134(8) Uani 1 2 d S T P
F1 F 0.2268(5) 0.2818(4) 0.03412(8) 0.0557(10) Uani 1 1 d . . .
F2 F 0.1827(5) 0.4499(4) 0.05843(9) 0.0640(12) Uani 1 1 d . . .
F3 F 0.1373(8) 0.3975(7) 0.00166(11) 0.107(2) Uani 1 1 d . . .
F4 F 0.3608(7) 0.5123(5) 0.01847(16) 0.117(2) Uani 1 1 d . . .
B1 B 0.2214(8) 0.4057(7) 0.02827(14) 0.0400(14) Uani 1 1 d . . .

loop_
_atom_site_aniso_label
_atom_site_aniso_U_11
_atom_site_aniso_U_22
_atom_site_aniso_U_33
_atom_site_aniso_U_23
_atom_site_aniso_U_13
_atom_site_aniso_U_12
N1 0.0243(18) 0.0316(19) 0.0284(18) -0.0009(15) -0.0037(15) 0.0146(16)
N2 0.031(2) 0.0252(19) 0.034(2) 0.0068(15) 0.0117(16) 0.0143(16)
N3 0.057(6) 0.063(5) 0.34(3) -0.074(9) 0.000 0.029(3)
C1 0.019(2) 0.019(2) 0.021(3) -0.0015(11) 0.0015(11) 0.009(2)
C2 0.0188(19) 0.0202(18) 0.0209(18) 0.0014(15) 0.0001(15) 0.0096(16)
C3 0.023(2) 0.0223(19) 0.0230(18) 0.0000(16) 0.0013(16) 0.0120(17)
C4 0.024(2) 0.031(2) 0.0249(19) 0.0038(18) 0.0029(17) 0.0175(18)
C5 0.028(2) 0.031(2) 0.038(2) -0.0084(19) -0.0090(18) 0.015(2)
C6 0.025(2) 0.023(2) 0.030(2) -0.0071(16) -0.0067(17) 0.0134(17)
C7 0.025(2) 0.0191(19) 0.024(2) 0.0031(16) 0.0037(16) 0.0118(17)
C8 0.025(2) 0.033(2) 0.031(2) -0.0004(19) -0.0007(18) 0.0167(19)
C9 0.024(2) 0.028(2) 0.039(2) 0.0036(18) 0.0050(18) 0.0138(18)
C10 0.034(2) 0.033(2) 0.027(2) 0.0030(18) 0.0072(18) 0.019(2)
C11 0.027(2) 0.027(2) 0.025(2) -0.0003(17) 0.0004(17) 0.0149(19)
C12 0.043(5) 0.040(3) 0.083(6) 0.014(4) 0.000 0.022(2)
C13 0.26(3) 0.113(8) 0.079(8) -0.022(6) 0.000 0.130(15)
F1 0.094(3) 0.0448(19) 0.0483(17) 0.0085(15) 0.0156(18) 0.050(2)
F2 0.111(3) 0.072(2) 0.0447(17) 0.0186(17) 0.0332(19) 0.072(3)
F3 0.185(6) 0.170(6) 0.053(2) -0.027(3) -0.034(3) 0.153(5)
F4 0.135(5) 0.047(2) 0.145(5) 0.002(3) 0.096(4) 0.027(3)
B1 0.063(4) 0.047(3) 0.033(3) 0.014(2) 0.016(3) 0.044(3)

loop_
_atom_type_symbol
_atom_type_description
_atom_type_scat_dispersion_real
_atom_type_scat_dispersion_imag
_atom_type_scat_source
C C 0.0181 0.0091 'International Tables Vol C Tables 4.2.6.8 and 6.1.1.4'
H H 0.0000 0.0000 'International Tables Vol C Tables 4.2.6.8 and 6.1.1.4'
N N 0.0311 0.0180 'International Tables Vol C Tables 4.2.6.8 and 6.1.1.4'
B B 0.0090 0.0039 'International Tables Vol C Tables 4.2.6.8 and 6.1.1.4'
F F 0.0727 0.0534 'International Tables Vol C Tables 4.2.6.8 and 6.1.1.4'

loop_
_geom_angle_atom_site_label_1
_geom_angle_atom_site_label_2
_geom_angle_atom_site_label_3
_geom_angle
_geom_angle_site_symmetry_1
_geom_angle_site_symmetry_3
C4 N1 C5 121.6(4) . .
C4 N1 H12 119.2 . .
C5 N1 H12 119.2 . .
C10 N2 C9 117.4(4) . .
C2 C1 C2 108.1(4) 9 .
C2 C1 C7 110.9(2) 9 .
C2 C1 C7 109.5(2) . .
C2 C1 C7 109.5(2) 9 9
C2 C1 C7 110.9(2) . 9
C7 C1 C7 108.0(4) . 9
C3 C2 C6 117.4(4) . .
C3 C2 C1 123.7(3) . .
C6 C2 C1 118.9(3) . .
C4 C3 C2 120.1(4) . .
C4 C3 H1 120.0 . .
C2 C3 H1 120.0 . .
N1 C4 C3 120.7(4) . .
N1 C4 H2 119.6 . .
C3 C4 H2 119.6 . .
N1 C5 C6 120.0(4) . .
N1 C5 H3 120.0 . .
C6 C5 H3 120.0 . .
C5 C6 C2 120.1(4) . .
C5 C6 H4 119.9 . .
C2 C6 H4 119.9 . .
C11 C7 C8 116.8(4) . .
C11 C7 C1 123.5(4) . .
C8 C7 C1 119.7(3) . .
C9 C8 C7 120.1(4) . .
C9 C8 H5 120.0 . .
C7 C8 H5 120.0 . .
N2 C9 C8 123.0(4) . .
N2 C9 H6 118.5 . .
C8 C9 H6 118.5 . .
N2 C10 C11 123.0(4) . .
N2 C10 H7 118.5 . .
C11 C10 H7 118.5 . .
C7 C11 C10 119.7(4) . .
C7 C11 H8 120.1 . .
C10 C11 H8 120.1 . .
C13 C12 H9 109.5 . .
C13 C12 H10 109.5 . .
H9 C12 H10 109.5 . .
C13 C12 H11 109.5 . .
H9 C12 H11 109.5 . .
H10 C12 H11 109.5 . .
C13 C12 H9 109(3) . 11_565
H9 C12 H9 141.1 . 11_565
H10 C12 H9 56.3 . 11_565
H11 C12 H9 56.2 . 11_565
C13 C12 H10 109.5(7) . 11_565
H9 C12 H10 56.3 . 11_565
H10 C12 H10 141.1 . 11_565
H11 C12 H10 56.3 . 11_565
H9 C12 H10 109.5 11_565 11_565
C13 C12 H11 109(2) . 11_565
H9 C12 H11 56.3 . 11_565
H10 C12 H11 56.3 . 11_565
H11 C12 H11 141.1 . 11_565
H9 C12 H11 109.5 11_565 11_565
H10 C12 H11 109.5 11_565 11_565
N3 C13 C12 180.0 . .
F3 B1 F1 114.5(6) . .
F3 B1 F2 110.5(5) . .
F1 B1 F2 111.0(4) . .
F3 B1 F4 105.0(6) . .
F1 B1 F4 106.7(5) . .
F2 B1 F4 108.8(5) . .

loop_
_geom_bond_atom_site_label_1
_geom_bond_atom_site_label_2
_geom_bond_distance
_geom_bond_site_symmetry_2
N1 C4 1.332(6) .
N1 C5 1.343(6) .
N1 H12 0.8800 .
N2 C10 1.336(6) .
N2 C9 1.339(6) .
N3 C13 1.24(3) .
C1 C2 1.539(5) 9
C1 C2 1.539(5) .
C1 C7 1.548(5) .
C1 C7 1.549(5) 9
C2 C3 1.388(6) .
C2 C6 1.409(6) .
C3 C4 1.375(6) .
C3 H1 0.9500 .
C4 H2 0.9500 .
C5 C6 1.372(6) .
C5 H3 0.9500 .
C6 H4 0.9500 .
C7 C11 1.389(6) .
C7 C8 1.393(6) .
C8 C9 1.382(6) .
C8 H5 0.9500 .
C9 H6 0.9500 .
C10 C11 1.395(6) .
C10 H7 0.9500 .
C11 H8 0.9500 .
C12 C13 1.43(3) .
C12 H9 0.9800 .
C12 H10 0.9800 .
C12 H11 0.9800 .
C12 H9 0.98(13) 11_565
C12 H10 0.98(4) 11_565
C12 H11 0.98(10) 11_565
F1 B1 1.363(6) .
F2 B1 1.373(6) .
F3 B1 1.319(8) .
F4 B1 1.391(8) .

loop_
_geom_hbond_atom_site_label_D
_geom_hbond_atom_site_label_H
_geom_hbond_atom_site_label_A
_geom_hbond_distance_DH
_geom_hbond_distance_HA
_geom_hbond_distance_DA
_geom_hbond_angle_DHA
_geom_hbond_site_symmetry_A
N1 H12 N2 0.88 1.87 2.741(5) 168.7 11_455

loop_
_geom_torsion_atom_site_label_1
_geom_torsion_atom_site_label_2
_geom_torsion_atom_site_label_3
_geom_torsion_atom_site_label_4
_geom_torsion
_geom_torsion_site_symmetry_1
C2 C1 C2 C3 137.7(4) 9
C7 C1 C2 C3 -101.4(4) .
C7 C1 C2 C3 17.7(5) 9
C2 C1 C2 C6 -41.9(3) 9
C7 C1 C2 C6 79.0(5) .
C7 C1 C2 C6 -161.9(4) 9
C6 C2 C3 C4 0.9(6) .
C1 C2 C3 C4 -178.7(3) .
C5 N1 C4 C3 -1.5(6) .
C2 C3 C4 N1 1.0(6) .
C4 N1 C5 C6 0.2(7) .
N1 C5 C6 C2 1.7(7) .
C3 C2 C6 C5 -2.2(6) .
C1 C2 C6 C5 177.4(4) .
C2 C1 C7 C11 105.8(4) 9
C2 C1 C7 C11 -13.4(5) .
C7 C1 C7 C11 -134.2(4) 9
C2 C1 C7 C8 -76.1(5) 9
C2 C1 C7 C8 164.7(4) .
C7 C1 C7 C8 43.8(3) 9
C11 C7 C8 C9 0.4(6) .
C1 C7 C8 C9 -177.8(4) .
C10 N2 C9 C8 -1.3(7) .
C7 C8 C9 N2 0.9(7) .
C9 N2 C10 C11 0.5(6) .
C8 C7 C11 C10 -1.2(6) .
C1 C7 C11 C10 176.9(4) .
N2 C10 C11 C7 0.7(7) .
